data_1565519
loop_
_publ_author_name
'Saepua, Siriporn'
'Kornsakulkarn, Jittra'
'Choowong, Wilunda'
'Suriyachadkun, Chanwit'
'Boonlarppradab, Chollaratt'
'Thongpanchang, Chawanee'

_publ_section_title
;
 Antimicrobial and Cytotoxic Angucyclic Quinones from <i>Actinomadura
 miaoliensis</i>.
;
_journal_issue 11
_journal_name_full 'Journal of natural products'
_journal_page_first 2775
_journal_page_last 2785
_journal_paper_doi 10.1021/acs.jnatprod.1c00232
_journal_volume 84
_journal_year 2021
_chemical_absolute_configuration unk
_chemical_formula_moiety 'C19 H20 O6'
_chemical_formula_sum 'C19 H20 O6'
_chemical_formula_weight 344.35
_chemical_name_systematic AT2911_A_LT
_space_group_crystal_system orthorhombic
_space_group_IT_number 19
_space_group_name_Hall 'P 2ac 2ab'
_space_group_name_H-M_alt 'P 21 21 21'
_atom_sites_solution_hydrogens mixed
_atom_sites_solution_primary iterative
_audit_creation_date 2020-12-15
_audit_creation_method
;
Olex2 1.3
(compiled 2020.11.12 svn.r5f609507 for OlexSys, GUI svn.r6226)
;
_cell_angle_alpha 90
_cell_angle_beta 90
_cell_angle_gamma 90
_cell_formula_units_Z 4
_cell_length_a 6.8062(6)
_cell_length_b 11.6371(10)
_cell_length_c 19.7825(17)
_cell_measurement_reflns_used 9946
_cell_measurement_temperature 100
_cell_measurement_theta_max 72.22
_cell_measurement_theta_min 3.80
_cell_volume 1566.9(2)
_computing_cell_refinement 'SAINT V8.40A (Bruker, 2019)'
_computing_data_reduction 'SAINT V8.40A (Bruker, 2019)'
_computing_molecular_graphics 'Olex2 1.3 (Dolomanov et al., 2009)'
_computing_publication_material 'Olex2 1.3 (Dolomanov et al., 2009)'
_computing_structure_refinement 'XL  (Sheldrick, 2008)'
_computing_structure_solution 'olex2.solve 1.3 (Bourhis et al., 2015)'
_diffrn_ambient_temperature 100.0
_diffrn_detector 'PHOTON 100 CMOS DETECTOR'
_diffrn_detector_area_resol_mean 10.4167
_diffrn_detector_type 'PHOTON 100 CMOS'
_diffrn_measured_fraction_theta_full 0.955
_diffrn_measured_fraction_theta_max 0.958
_diffrn_measurement_device '\k-Geometry Diffractometer'
_diffrn_measurement_device_type 'BRUKER D8 VENTURE'
_diffrn_measurement_method '\w and \f scans'
_diffrn_radiation_collimation '0.6 mm'
_diffrn_radiation_monochromator graphite
_diffrn_radiation_probe x-ray
_diffrn_radiation_type CuK\a
_diffrn_radiation_wavelength 1.54178
_diffrn_radiation_xray_symbol K-L~3~
_diffrn_reflns_av_R_equivalents 0.0193
_diffrn_reflns_av_unetI/netI 0.0180
_diffrn_reflns_Laue_measured_fraction_full 0.955
_diffrn_reflns_Laue_measured_fraction_max 0.958
_diffrn_reflns_limit_h_max 8
_diffrn_reflns_limit_h_min -8
_diffrn_reflns_limit_k_max 10
_diffrn_reflns_limit_k_min -14
_diffrn_reflns_limit_l_max 22
_diffrn_reflns_limit_l_min -24
_diffrn_reflns_number 11694
_diffrn_reflns_point_group_measured_fraction_full 0.959
_diffrn_reflns_point_group_measured_fraction_max 0.962
_diffrn_reflns_theta_full 67.679
_diffrn_reflns_theta_max 72.055
_diffrn_reflns_theta_min 7.722
_diffrn_source 'X-ray tube'
_diffrn_source_current 50.0
_diffrn_source_power 2.5
_diffrn_source_target Cu
_diffrn_source_type 'Micro focus tube'
_diffrn_source_voltage 50.0
_diffrn_standards_number 0
_exptl_absorpt_coefficient_mu 0.905
_exptl_absorpt_correction_T_max 0.7536
_exptl_absorpt_correction_T_min 0.6874
_exptl_absorpt_correction_type multi-scan
_exptl_absorpt_process_details
;
SADABS-2016/2 (Bruker,2016/2) was used for absorption correction.
wR2(int) was 0.0714 before and 0.0323 after correction.
The Ratio of minimum to maximum transmission is 0.9122.
The \l/2 correction factor is Not present.
;
_exptl_crystal_colour 'clear light colourless'
_exptl_crystal_colour_lustre clear
_exptl_crystal_colour_modifier light
_exptl_crystal_colour_primary colourless
_exptl_crystal_density_diffrn 1.460
_exptl_crystal_description block
_exptl_crystal_F_000 728
_exptl_crystal_size_max 0.1
_exptl_crystal_size_mid 0.1
_exptl_crystal_size_min 0.1
_refine_diff_density_max 0.209
_refine_diff_density_min -0.150
_refine_diff_density_rms 0.031
_refine_ls_abs_structure_details
;
 Flack x determined using 1245 quotients [(I+)-(I-)]/[(I+)+(I-)]
 (Parsons, Flack and Wagner, Acta Cryst. B69 (2013) 249-259).
;
_refine_ls_abs_structure_Flack 0.032(19)
_refine_ls_extinction_method none
_refine_ls_goodness_of_fit_ref 1.051
_refine_ls_hydrogen_treatment mixed
_refine_ls_matrix_type full
_refine_ls_number_parameters 238
_refine_ls_number_reflns 2977
_refine_ls_number_restraints 0
_refine_ls_restrained_S_all 1.051
_refine_ls_R_factor_all 0.0254
_refine_ls_R_factor_gt 0.0254
_refine_ls_shift/su_max 0.000
_refine_ls_shift/su_mean 0.000
_refine_ls_structure_factor_coef Fsqd
_refine_ls_weighting_details 'w=1/[\s^2^(Fo^2^)+(0.0312P)^2^+0.4426P] where P=(Fo^2^+2Fc^2^)/3'
_refine_ls_weighting_scheme calc
_refine_ls_wR_factor_gt 0.0648
_refine_ls_wR_factor_ref 0.0648
_reflns_Friedel_coverage 0.723
_reflns_Friedel_fraction_full 0.965
_reflns_Friedel_fraction_max 0.967
_reflns_number_gt 2976
_reflns_number_total 2977
_reflns_threshold_expression 'I > 2\s(I)'
_cod_data_source_file np1c00232_si_004.cif
_cod_data_source_block at2911_a_lt_0m_a
_cod_database_code 1565519
_shelx_shelxl_version_number 2018/3
_shelx_space_group_comment
;
The symmetry employed for this shelxl refinement is uniquely defined
by the following loop, which should always be used as a source of
symmetry information in preference to the above space-group names.
They are only intended as comments.
;
_shelx_estimated_absorpt_t_max 0.915
_shelx_estimated_absorpt_t_min 0.915
_olex2_refinement_description
;
1. Fixed Uiso
 At 1.2 times of:
  All C(H) groups, All C(H,H) groups
 At 1.5 times of:
  All C(H,H,H) groups, All O(H) groups
2.a Ternary CH refined with riding coordinates:
 C1(H1A), C12B(H12B), C12(H12)
2.b Secondary CH2 refined with riding coordinates:
 C5(H5A,H5B), C4(H4A,H4B)
2.c Aromatic/amide H refined with riding coordinates:
 C11(H11), C9(H9), C2(H2A), C10(H10)
2.d Idealised Me refined as rotating group:
 C13(H13A,H13B,H13C)
2.e Idealised tetrahedral OH refined as rotating group:
 O4(H4), O2(H2), O1(H1), O6(H6)
;
_olex2_submission_original_sample_id AT2911_A_LT
_olex2_submission_special_instructions 'No special instructions were received'

loop_
_space_group_symop_operation_xyz
'x, y, z'
'-x+1/2, -y, z+1/2'
'-x, y+1/2, -z+1/2'
'x+1/2, -y+1/2, -z'

loop_
_atom_site_label
_atom_site_type_symbol
_atom_site_fract_x
_atom_site_fract_y
_atom_site_fract_z
_atom_site_U_iso_or_equiv
_atom_site_adp_type
_atom_site_occupancy
_atom_site_site_symmetry_order
_atom_site_calc_flag
_atom_site_refinement_flags_posn
_atom_site_refinement_flags_adp
_atom_site_refinement_flags_occupancy
_atom_site_disorder_assembly
_atom_site_disorder_group
O5 O 0.47725(16) 0.44498(9) 0.26980(5) 0.0137(2) Uani 1 1 d . . . . .
O4 O 0.16995(17) 0.29922(10) 0.14933(6) 0.0167(2) Uani 1 1 d . . . . .
H4 H 0.173123 0.232191 0.133605 0.025 Uiso 1 1 calc R U . . .
O2 O 0.41271(17) 0.12889(9) 0.15538(6) 0.0157(2) Uani 1 1 d . . . . .
H2 H 0.442757 0.076124 0.182454 0.024 Uiso 1 1 calc R U . . .
O1 O 0.79249(18) 0.56329(10) 0.05394(6) 0.0203(3) Uani 1 1 d . . . . .
H1 H 0.718202 0.600436 0.079866 0.030 Uiso 1 1 calc R U . . .
O3 O 0.52916(18) 0.59060(10) 0.14609(6) 0.0193(3) Uani 1 1 d . . . . .
O6 O -0.09801(17) 0.29398(11) 0.25486(6) 0.0203(3) Uani 1 1 d . . . . .
H6 H -0.073477 0.292557 0.213256 0.030 Uiso 1 1 calc R U . . .
C1 C 0.4242(2) 0.34306(13) 0.31142(8) 0.0134(3) Uani 1 1 d . . . . .
H1A H 0.537808 0.288535 0.311614 0.016 Uiso 1 1 calc R U . . .
C7 C 0.5167(2) 0.48542(14) 0.15334(8) 0.0146(3) Uani 1 1 d . . . . .
C11A C 0.6221(2) 0.28573(14) 0.12304(8) 0.0137(3) Uani 1 1 d . . . . .
C6A C 0.3724(2) 0.43946(13) 0.20573(8) 0.0130(3) Uani 1 1 d . . . . .
C7A C 0.6359(2) 0.40614(14) 0.11393(8) 0.0143(3) Uani 1 1 d . . . . .
C11 C 0.7337(2) 0.21292(14) 0.08323(8) 0.0160(3) Uani 1 1 d . . . . .
H11 H 0.727978 0.132258 0.090335 0.019 Uiso 1 1 calc R U . . .
C12B C 0.2557(2) 0.28860(13) 0.27229(8) 0.0133(3) Uani 1 1 d . . . . .
H12B H 0.247698 0.204190 0.281373 0.016 Uiso 1 1 calc R U . . .
C12A C 0.3204(2) 0.31203(13) 0.19891(8) 0.0133(3) Uani 1 1 d . . . . .
C12 C 0.4945(2) 0.23472(13) 0.17833(7) 0.0129(3) Uani 1 1 d . . . . .
H12 H 0.577663 0.219575 0.219038 0.015 Uiso 1 1 calc R U . . .
C9 C 0.8706(2) 0.37476(15) 0.02270(8) 0.0191(3) Uani 1 1 d . . . . .
H9 H 0.952557 0.404103 -0.012142 0.023 Uiso 1 1 calc R U . . .
C8 C 0.7658(2) 0.44928(14) 0.06404(8) 0.0165(3) Uani 1 1 d . . . . .
C2 C 0.3762(2) 0.37440(14) 0.38284(8) 0.0168(3) Uani 1 1 d . . . . .
H2A H 0.478406 0.402814 0.410927 0.020 Uiso 1 1 calc R U . . .
C3 C 0.1962(3) 0.36427(14) 0.40890(8) 0.0192(4) Uani 1 1 d . . . . .
C10 C 0.8547(3) 0.25751(15) 0.03269(8) 0.0188(3) Uani 1 1 d . . . . .
H10 H 0.927273 0.206528 0.004702 0.023 Uiso 1 1 calc R U . . .
C4A C 0.0608(2) 0.34863(14) 0.28994(8) 0.0165(3) Uani 1 1 d . . . . .
C5 C 0.0675(2) 0.47828(14) 0.27322(9) 0.0177(3) Uani 1 1 d . . . . .
H5A H -0.069007 0.506266 0.267922 0.021 Uiso 1 1 calc R U . . .
H5B H 0.125844 0.519308 0.312190 0.021 Uiso 1 1 calc R U . . .
C6 C 0.1837(2) 0.51040(14) 0.20939(8) 0.0165(3) Uani 1 1 d . . . . .
H6A H 0.112(3) 0.4951(18) 0.1679(10) 0.020 Uiso 1 1 d . U . . .
C4 C 0.0220(3) 0.33207(15) 0.36542(8) 0.0200(4) Uani 1 1 d . . . . .
H4A H -0.092202 0.379590 0.378776 0.024 Uiso 1 1 calc R U . . .
H4B H -0.012113 0.250623 0.373848 0.024 Uiso 1 1 calc R U . . .
C13 C 0.1561(3) 0.38409(17) 0.48295(9) 0.0290(4) Uani 1 1 d . . . . .
H13A H 0.279863 0.400308 0.506383 0.043 Uiso 1 1 calc R U . . .
H13B H 0.095439 0.315268 0.502430 0.043 Uiso 1 1 calc R U . . .
H13C H 0.066845 0.449591 0.488150 0.043 Uiso 1 1 calc R U . . .
H6B H 0.219(3) 0.5946(18) 0.2091(10) 0.016(5) Uiso 1 1 d . . . . .

loop_
_atom_site_aniso_label
_atom_site_aniso_U_11
_atom_site_aniso_U_22
_atom_site_aniso_U_33
_atom_site_aniso_U_23
_atom_site_aniso_U_13
_atom_site_aniso_U_12
O5 0.0166(5) 0.0121(5) 0.0124(5) -0.0001(4) -0.0017(4) -0.0021(4)
O4 0.0160(5) 0.0155(5) 0.0185(5) -0.0018(4) -0.0067(5) -0.0005(5)
O2 0.0205(5) 0.0097(5) 0.0170(5) -0.0002(4) -0.0031(5) -0.0011(4)
O1 0.0222(6) 0.0161(6) 0.0226(6) 0.0030(5) 0.0035(5) -0.0025(5)
O3 0.0261(6) 0.0122(5) 0.0196(5) 0.0000(4) 0.0021(5) -0.0025(5)
O6 0.0120(5) 0.0234(6) 0.0256(6) 0.0001(5) -0.0011(5) -0.0030(5)
C1 0.0148(7) 0.0098(7) 0.0156(7) 0.0016(6) 0.0005(6) -0.0010(6)
C7 0.0158(7) 0.0142(7) 0.0139(7) 0.0008(6) -0.0053(6) -0.0012(6)
C11A 0.0120(7) 0.0165(8) 0.0127(7) -0.0001(6) -0.0048(6) -0.0001(6)
C6A 0.0135(7) 0.0127(7) 0.0127(7) -0.0009(5) -0.0017(6) 0.0006(6)
C7A 0.0142(7) 0.0157(7) 0.0131(7) 0.0001(6) -0.0031(6) -0.0008(6)
C11 0.0161(8) 0.0159(8) 0.0161(7) -0.0005(6) -0.0038(6) 0.0010(6)
C12B 0.0133(7) 0.0119(7) 0.0148(7) 0.0010(6) -0.0003(6) -0.0002(6)
C12A 0.0128(7) 0.0125(7) 0.0146(7) 0.0002(6) -0.0027(6) -0.0002(6)
C12 0.0143(7) 0.0100(7) 0.0143(7) -0.0007(5) -0.0026(6) -0.0002(6)
C9 0.0161(8) 0.0240(8) 0.0171(7) 0.0032(7) 0.0020(6) -0.0004(7)
C8 0.0156(7) 0.0169(8) 0.0169(7) 0.0028(6) -0.0032(6) -0.0016(6)
C2 0.0210(8) 0.0136(7) 0.0159(7) -0.0008(6) -0.0008(6) -0.0003(6)
C3 0.0234(9) 0.0153(8) 0.0189(8) -0.0005(6) 0.0034(7) 0.0008(7)
C10 0.0162(8) 0.0233(8) 0.0168(8) -0.0033(6) -0.0002(6) 0.0033(7)
C4A 0.0123(7) 0.0154(7) 0.0217(8) -0.0007(6) 0.0002(6) -0.0008(6)
C5 0.0141(7) 0.0150(8) 0.0239(8) -0.0003(6) 0.0019(7) 0.0023(6)
C6 0.0168(8) 0.0130(8) 0.0195(8) 0.0006(6) -0.0010(6) 0.0019(6)
C4 0.0167(8) 0.0186(8) 0.0246(8) 0.0001(6) 0.0061(7) 0.0003(6)
C13 0.0324(10) 0.0336(10) 0.0208(9) -0.0032(7) 0.0083(8) -0.0023(9)

loop_
_atom_type_symbol
_atom_type_description
_atom_type_scat_dispersion_real
_atom_type_scat_dispersion_imag
_atom_type_scat_source
C C 0.0181 0.0091 'International Tables Vol C Tables 4.2.6.8 and 6.1.1.4'
H H 0.0000 0.0000 'International Tables Vol C Tables 4.2.6.8 and 6.1.1.4'
O O 0.0492 0.0322 'International Tables Vol C Tables 4.2.6.8 and 6.1.1.4'

loop_
_geom_angle_atom_site_label_1
_geom_angle_atom_site_label_2
_geom_angle_atom_site_label_3
_geom_angle
_geom_angle_site_symmetry_1
_geom_angle_site_symmetry_3
_geom_angle_publ_flag
C6A O5 C1 109.12(11) . . ?
C12A O4 H4 109.5 . . ?
C12 O2 H2 109.5 . . ?
C8 O1 H1 109.5 . . ?
C4A O6 H6 109.5 . . ?
O5 C1 H1A 108.7 . . ?
O5 C1 C12B 103.48(11) . . ?
O5 C1 C2 112.42(12) . . ?
C12B C1 H1A 108.7 . . ?
C2 C1 H1A 108.7 . . ?
C2 C1 C12B 114.64(14) . . ?
O3 C7 C6A 118.07(14) . . ?
O3 C7 C7A 121.87(15) . . ?
C7A C7 C6A 120.06(14) . . ?
C7A C11A C12 121.10(14) . . ?
C11 C11A C7A 119.81(15) . . ?
C11 C11A C12 119.01(14) . . ?
O5 C6A C7 105.09(12) . . ?
O5 C6A C12A 103.47(11) . . ?
O5 C6A C6 110.30(12) . . ?
C7 C6A C12A 115.39(13) . . ?
C7 C6A C6 112.59(13) . . ?
C6 C6A C12A 109.47(13) . . ?
C11A C7A C7 121.51(15) . . ?
C11A C7A C8 118.72(15) . . ?
C8 C7A C7 119.76(14) . . ?
C11A C11 H11 119.9 . . ?
C11A C11 C10 120.27(15) . . ?
C10 C11 H11 119.9 . . ?
C1 C12B H12B 111.0 . . ?
C1 C12B C12A 100.94(12) . . ?
C1 C12B C4A 110.20(12) . . ?
C12A C12B H12B 111.0 . . ?
C4A C12B H12B 111.0 . . ?
C4A C12B C12A 112.31(13) . . ?
O4 C12A C6A 109.15(12) . . ?
O4 C12A C12B 115.10(13) . . ?
O4 C12A C12 108.01(12) . . ?
C6A C12A C12B 98.88(12) . . ?
C6A C12A C12 114.25(13) . . ?
C12B C12A C12 111.40(13) . . ?
O2 C12 C11A 109.38(12) . . ?
O2 C12 C12A 106.73(13) . . ?
O2 C12 H12 109.0 . . ?
C11A C12 C12A 113.69(13) . . ?
C11A C12 H12 109.0 . . ?
C12A C12 H12 109.0 . . ?
C8 C9 H9 120.3 . . ?
C10 C9 H9 120.3 . . ?
C10 C9 C8 119.43(15) . . ?
O1 C8 C7A 122.26(15) . . ?
O1 C8 C9 117.11(15) . . ?
C9 C8 C7A 120.62(15) . . ?
C1 C2 H2A 118.5 . . ?
C3 C2 C1 123.00(16) . . ?
C3 C2 H2A 118.5 . . ?
C2 C3 C4 121.46(15) . . ?
C2 C3 C13 121.89(16) . . ?
C13 C3 C4 116.65(15) . . ?
C11 C10 H10 119.5 . . ?
C9 C10 C11 121.04(15) . . ?
C9 C10 H10 119.5 . . ?
O6 C4A C12B 109.79(13) . . ?
O6 C4A C5 110.61(13) . . ?
O6 C4A C4 106.68(13) . . ?
C12B C4A C5 111.66(13) . . ?
C4 C4A C12B 108.23(14) . . ?
C4 C4A C5 109.72(14) . . ?
C4A C5 H5A 108.4 . . ?
C4A C5 H5B 108.4 . . ?
H5A C5 H5B 107.5 . . ?
C6 C5 C4A 115.39(13) . . ?
C6 C5 H5A 108.4 . . ?
C6 C5 H5B 108.4 . . ?
C6A C6 C5 109.88(13) . . ?
C6A C6 H6A 106.4(13) . . ?
C6A C6 H6B 109.0(12) . . ?
C5 C6 H6A 113.1(13) . . ?
C5 C6 H6B 111.3(11) . . ?
H6A C6 H6B 107.0(17) . . ?
C3 C4 C4A 112.91(14) . . ?
C3 C4 H4A 109.0 . . ?
C3 C4 H4B 109.0 . . ?
C4A C4 H4A 109.0 . . ?
C4A C4 H4B 109.0 . . ?
H4A C4 H4B 107.8 . . ?
C3 C13 H13A 109.5 . . ?
C3 C13 H13B 109.5 . . ?
C3 C13 H13C 109.5 . . ?
H13A C13 H13B 109.5 . . ?
H13A C13 H13C 109.5 . . ?
H13B C13 H13C 109.5 . . ?

loop_
_geom_bond_atom_site_label_1
_geom_bond_atom_site_label_2
_geom_bond_distance
_geom_bond_site_symmetry_2
_geom_bond_publ_flag
O5 C1 1.4883(18) . ?
O5 C6A 1.4560(18) . ?
O4 H4 0.8400 . ?
O4 C12A 1.4257(18) . ?
O2 H2 0.8400 . ?
O2 C12 1.4257(18) . ?
O1 H1 0.8400 . ?
O1 C8 1.354(2) . ?
O3 C7 1.235(2) . ?
O6 H6 0.8400 . ?
O6 C4A 1.433(2) . ?
C1 H1A 1.0000 . ?
C1 C12B 1.522(2) . ?
C1 C2 1.495(2) . ?
C7 C6A 1.525(2) . ?
C7 C7A 1.455(2) . ?
C11A C7A 1.416(2) . ?
C11A C11 1.384(2) . ?
C11A C12 1.518(2) . ?
C6A C12A 1.531(2) . ?
C6A C6 1.528(2) . ?
C7A C8 1.417(2) . ?
C11 H11 0.9500 . ?
C11 C10 1.395(2) . ?
C12B H12B 1.0000 . ?
C12B C12A 1.541(2) . ?
C12B C4A 1.539(2) . ?
C12A C12 1.542(2) . ?
C12 H12 1.0000 . ?
C9 H9 0.9500 . ?
C9 C8 1.389(2) . ?
C9 C10 1.383(2) . ?
C2 H2A 0.9500 . ?
C2 C3 1.334(2) . ?
C3 C4 1.512(2) . ?
C3 C13 1.508(2) . ?
C10 H10 0.9500 . ?
C4A C5 1.545(2) . ?
C4A C4 1.529(2) . ?
C5 H5A 0.9900 . ?
C5 H5B 0.9900 . ?
C5 C6 1.536(2) . ?
C6 H6A 0.97(2) . ?
C6 H6B 1.01(2) . ?
C4 H4A 0.9900 . ?
C4 H4B 0.9900 . ?
C13 H13A 0.9800 . ?
C13 H13B 0.9800 . ?
C13 H13C 0.9800 . ?

loop_
_geom_torsion_atom_site_label_1
_geom_torsion_atom_site_label_2
_geom_torsion_atom_site_label_3
_geom_torsion_atom_site_label_4
_geom_torsion
_geom_torsion_site_symmetry_1
_geom_torsion_site_symmetry_2
_geom_torsion_site_symmetry_3
_geom_torsion_site_symmetry_4
_geom_torsion_publ_flag
O5 C1 C12B C12A 35.67(14) . . . . ?
O5 C1 C12B C4A -83.21(15) . . . . ?
O5 C1 C2 C3 112.69(18) . . . . ?
O5 C6A C12A O4 163.13(11) . . . . ?
O5 C6A C12A C12B 42.55(14) . . . . ?
O5 C6A C12A C12 -75.84(15) . . . . ?
O5 C6A C6 C5 -49.72(17) . . . . ?
O4 C12A C12 O2 -41.82(15) . . . . ?
O4 C12A C12 C11A 78.87(16) . . . . ?
O3 C7 C6A O5 -83.35(16) . . . . ?
O3 C7 C6A C12A 163.39(14) . . . . ?
O3 C7 C6A C6 36.73(19) . . . . ?
O3 C7 C7A C11A 179.36(14) . . . . ?
O3 C7 C7A C8 -2.2(2) . . . . ?
O6 C4A C5 C6 -86.43(17) . . . . ?
O6 C4A C4 C3 168.63(13) . . . . ?
C1 O5 C6A C7 -142.78(12) . . . . ?
C1 O5 C6A C12A -21.37(15) . . . . ?
C1 O5 C6A C6 95.63(14) . . . . ?
C1 C12B C12A O4 -163.88(12) . . . . ?
C1 C12B C12A C6A -47.78(14) . . . . ?
C1 C12B C12A C12 72.73(15) . . . . ?
C1 C12B C4A O6 -177.81(12) . . . . ?
C1 C12B C4A C5 59.14(17) . . . . ?
C1 C12B C4A C4 -61.72(16) . . . . ?
C1 C2 C3 C4 -6.7(3) . . . . ?
C1 C2 C3 C13 173.20(15) . . . . ?
C7 C6A C12A O4 -82.67(16) . . . . ?
C7 C6A C12A C12B 156.75(13) . . . . ?
C7 C6A C12A C12 38.36(18) . . . . ?
C7 C6A C6 C5 -166.74(13) . . . . ?
C7 C7A C8 O1 3.9(2) . . . . ?
C7 C7A C8 C9 -175.52(15) . . . . ?
C11A C7A C8 O1 -177.56(14) . . . . ?
C11A C7A C8 C9 3.0(2) . . . . ?
C11A C11 C10 C9 2.1(3) . . . . ?
C6A O5 C1 C12B -9.22(15) . . . . ?
C6A O5 C1 C2 -133.47(14) . . . . ?
C6A C7 C7A C11A -0.2(2) . . . . ?
C6A C7 C7A C8 178.28(13) . . . . ?
C6A C12A C12 O2 -163.47(12) . . . . ?
C6A C12A C12 C11A -42.79(18) . . . . ?
C7A C7 C6A O5 96.24(15) . . . . ?
C7A C7 C6A C12A -17.0(2) . . . . ?
C7A C7 C6A C6 -143.68(14) . . . . ?
C7A C11A C11 C10 -2.1(2) . . . . ?
C7A C11A C12 O2 145.89(14) . . . . ?
C7A C11A C12 C12A 26.7(2) . . . . ?
C11 C11A C7A C7 178.13(14) . . . . ?
C11 C11A C7A C8 -0.4(2) . . . . ?
C11 C11A C12 O2 -37.26(19) . . . . ?
C11 C11A C12 C12A -156.44(14) . . . . ?
C12B C1 C2 C3 -5.1(2) . . . . ?
C12B C12A C12 O2 85.53(14) . . . . ?
C12B C12A C12 C11A -153.79(12) . . . . ?
C12B C4A C5 C6 36.15(19) . . . . ?
C12B C4A C4 C3 50.54(18) . . . . ?
C12A C6A C6 C5 63.49(16) . . . . ?
C12A C12B C4A O6 70.50(16) . . . . ?
C12A C12B C4A C5 -52.55(17) . . . . ?
C12A C12B C4A C4 -173.41(13) . . . . ?
C12 C11A C7A C7 -5.0(2) . . . . ?
C12 C11A C7A C8 176.46(13) . . . . ?
C12 C11A C11 C10 -179.03(14) . . . . ?
C8 C9 C10 C11 0.6(3) . . . . ?
C2 C1 C12B C12A 158.46(13) . . . . ?
C2 C1 C12B C4A 39.57(17) . . . . ?
C2 C3 C4 C4A -17.3(2) . . . . ?
C10 C9 C8 O1 177.44(15) . . . . ?
C10 C9 C8 C7A -3.1(2) . . . . ?
C4A C12B C12A O4 -46.53(17) . . . . ?
C4A C12B C12A C6A 69.57(14) . . . . ?
C4A C12B C12A C12 -169.92(12) . . . . ?
C4A C5 C6 C6A -41.30(19) . . . . ?
C5 C4A C4 C3 -71.53(18) . . . . ?
C6 C6A C12A O4 45.55(17) . . . . ?
C6 C6A C12A C12B -75.03(14) . . . . ?
C6 C6A C12A C12 166.58(12) . . . . ?
C4 C4A C5 C6 156.15(14) . . . . ?
C13 C3 C4 C4A 162.79(16) . . . . ?
